data_7710354
loop_
_publ_author_name
'AlHaddad, Nancy'
'Lelong, Evan'
'Suh, Jong-Min'
'Cordier, Marie'
'Lim, Mi Hee'
'Royal, Guy'
'Platas-Iglesias, Carlos'
'Bernard, H\'el\`ene'
'Tripier, Rapha\"el'

_publ_section_title
;
 Copper(ii) and zinc(ii) complexation with N-ethylene hydroxycyclams and
 consequences on the macrocyclic backbone configuration
;
_journal_name_full 'Dalton Transactions'
_journal_paper_doi 10.1039/D2DT00941B
_journal_year 2022
_chemical_formula_moiety
;
        C15 H34 N4 O Zn 2+, Cl4 Zn 2-, 2(H2 O)
;
_chemical_formula_sum 'C15 H38 Cl4 N4 O3 Zn2'
_chemical_formula_weight 595.03
_chemical_name_common 'Zn(TMC-N-E), Zn(3Me-cyclam-N-EtOH)'
_chemical_name_systematic 'Zinc(II) N-trim\'ehyl-N-ethanol-cyclam'
_space_group_IT_number 61
_space_group_name_Hall '-P 2ac 2ab'
_space_group_name_H-M_alt 'P b c a'
_symmetry_cell_setting orthorhombic
_symmetry_Int_Tables_number 61
_symmetry_space_group_name_Hall '-P 2ac 2ab'
_symmetry_space_group_name_H-M 'P b c a'
_atom_sites_solution_hydrogens geom
_atom_sites_solution_primary direct
_atom_sites_solution_secondary difmap
_audit_creation_date 2019-09-12T14:50:52-00:00
_audit_creation_method 'WinGX routine CIF_UPDATE'
_audit_update_record
;
2020-10-16 deposited with the CCDC.	2022-05-18 downloaded from the CCDC.
;
_cell_angle_alpha 90
_cell_angle_beta 90
_cell_angle_gamma 90
_cell_formula_units_Z 8
_cell_length_a 14.919(2)
_cell_length_b 17.057(2)
_cell_length_c 19.439(2)
_cell_measurement_reflns_used 4345
_cell_measurement_temperature 150(2)
_cell_measurement_theta_max 27.794
_cell_measurement_theta_min 3.938
_cell_volume 4946.7(10)
_computing_cell_refinement
;
        CrysAlisPro, Agilent Technologies,
        Version 1.171.37.35 (release 13-08-2014 CrysAlis171 .NET)
        (compiled Aug 13 2014,18:06:01)
;
_computing_data_collection
;
        CrysAlisPro, Agilent Technologies,
        Version 1.171.37.35 (release 13-08-2014 CrysAlis171 .NET)
        (compiled Aug 13 2014,18:06:01)
;
_computing_data_reduction
;
        CrysAlisPro, Agilent Technologies,
        Version 1.171.37.35 (release 13-08-2014 CrysAlis171 .NET)
        (compiled Aug 13 2014,18:06:01)
;
_computing_molecular_graphics
;
        ORTEP3 for Windows (Farrugia, 1997)
        MERCURY  (Bruno et al., 2002)
;
_computing_publication_material
;
        WinGX (Farrugia, 1999)
        PLATON (Spek, 1990-2003)
        enCIFer (Allen et al., 2004)
;
_computing_structure_refinement 'SHELXL-97 (Sheldrick, 2008)'
_computing_structure_solution 'SIR-92 (Altomare et al., 1992)'
_diffrn_ambient_temperature 150(2)
_diffrn_detector 'CCD plate'
_diffrn_detector_area_resol_mean 8.3622
_diffrn_measured_fraction_theta_full 0.998
_diffrn_measured_fraction_theta_max 0.998
_diffrn_measurement_device 'four-circle diffractometer'
_diffrn_measurement_device_type 'Xcalibur, Sapphire2, large Be window'
_diffrn_measurement_method '\w scans'
_diffrn_orient_matrix_UB_11 0.0459924
_diffrn_orient_matrix_UB_12 -0.0100723
_diffrn_orient_matrix_UB_13 0.0025678
_diffrn_orient_matrix_UB_21 0.0064225
_diffrn_orient_matrix_UB_22 0.0108741
_diffrn_orient_matrix_UB_23 -0.0348329
_diffrn_orient_matrix_UB_31 0.0102538
_diffrn_orient_matrix_UB_32 0.0388972
_diffrn_orient_matrix_UB_33 0.0104089
_diffrn_radiation_monochromator graphite
_diffrn_radiation_probe x-ray
_diffrn_radiation_type MoK\a
_diffrn_radiation_wavelength 0.71073
_diffrn_reflns_av_R_equivalents 0.0512
_diffrn_reflns_av_unetI/netI 0.0558
_diffrn_reflns_limit_h_max 11
_diffrn_reflns_limit_h_min -18
_diffrn_reflns_limit_k_max 21
_diffrn_reflns_limit_k_min -20
_diffrn_reflns_limit_l_max 15
_diffrn_reflns_limit_l_min -24
_diffrn_reflns_number 17758
_diffrn_reflns_theta_full 26.37
_diffrn_reflns_theta_max 26.37
_diffrn_reflns_theta_min 3.44
_diffrn_source 'Enhance (Mo) X-ray Source'
_exptl_absorpt_coefficient_mu 2.394
_exptl_absorpt_correction_T_max 0.918
_exptl_absorpt_correction_T_min 0.682
_exptl_absorpt_correction_type analytical
_exptl_absorpt_process_details
;
        CrysAlisPro, Agilent Technologies,
        Version 1.171.37.35 (release 13-08-2014 CrysAlis171 .NET)
        (compiled Aug 13 2014,18:06:01)
        Analytical numeric absorption correction using a multifaceted crystal
        model based on expressions derived by R.C. Clark & J.S. Reid.
        (Clark, R. C. & Reid, J. S. (1995). Acta Cryst. A51, 887-897)
        Empirical absorption correction using spherical harmonics,
        implemented in SCALE3 ABSPACK scaling algorithm.
;
_exptl_crystal_colour colourless
_exptl_crystal_density_diffrn 1.598
_exptl_crystal_density_method 'not measured'
_exptl_crystal_description 'plate // (1 0 0)'
_exptl_crystal_F_000 2464
_exptl_crystal_recrystallization_method
'from solution in methanol and water at room temperature,by slow evaporation of solvents'
_exptl_crystal_size_max 0.23
_exptl_crystal_size_mid 0.21
_exptl_crystal_size_min 0.04
_refine_diff_density_max 0.894
_refine_diff_density_min -1.221
_refine_diff_density_rms 0.128
_refine_ls_extinction_method none
_refine_ls_goodness_of_fit_ref 1.049
_refine_ls_hydrogen_treatment mixed
_refine_ls_matrix_type full
_refine_ls_number_parameters 260
_refine_ls_number_reflns 5059
_refine_ls_number_restraints 17
_refine_ls_restrained_S_all 1.048
_refine_ls_R_factor_all 0.093
_refine_ls_R_factor_gt 0.0629
_refine_ls_shift/su_max 0
_refine_ls_shift/su_mean 0
_refine_ls_structure_factor_coef Fsqd
_refine_ls_weighting_details 'calc w=1/[\s^2^(Fo^2^)+(0.0948P)^2^+12.5322P] where P=(Fo^2^+2Fc^2^)/3'
_refine_ls_weighting_scheme calc
_refine_ls_wR_factor_gt 0.1699
_refine_ls_wR_factor_ref 0.192
_reflns_number_gt 3555
_reflns_number_total 5059
_reflns_threshold_expression >2\s(I)
_cod_data_source_file d2dt00941b2.cif
_cod_data_source_block zn3me-n-etoh-e
_cod_depositor_comments
;
The following automatic conversions were performed:

data name '_iucr_refine_instruction_details' was replaced with
'_iucr_refine_instructions_details' as specified in the replacement
file 'data/replacement-values/replacement_tags.lst'.

Automatic conversion script
Id: cif_correct_tags 9268 2022-04-12 08:56:07Z antanas 
;
_cod_original_sg_symbol_H-M Pbca
_cod_database_code 7710354

loop_
_symmetry_equiv_pos_as_xyz
'x, y, z'
'-x+1/2, -y, z+1/2'
'x+1/2, -y+1/2, -z'
'-x, y+1/2, -z+1/2'
'-x, -y, -z'
'x-1/2, y, -z-1/2'
'-x-1/2, y-1/2, z'
'x, -y-1/2, z-1/2'

loop_
_atom_site_label
_atom_site_type_symbol
_atom_site_fract_x
_atom_site_fract_y
_atom_site_fract_z
_atom_site_U_iso_or_equiv
_atom_site_adp_type
_atom_site_occupancy
_atom_site_symmetry_multiplicity
_atom_site_calc_flag
_atom_site_refinement_flags
_atom_site_disorder_assembly
_atom_site_disorder_group
C1 C 0.2018(6) 0.2824(5) 0.2299(4) 0.063(2) Uani 1 1 d . A .
H1A H 0.1901 0.2815 0.28 0.075 Uiso 1 1 calc R . .
H1B H 0.1944 0.337 0.2136 0.075 Uiso 1 1 calc R . .
C2 C 0.2985(5) 0.2552(5) 0.2161(4) 0.0535(19) Uani 1 1 d . A .
H2A H 0.3412 0.2901 0.2402 0.064 Uiso 1 1 calc R . .
H2B H 0.307 0.2012 0.2336 0.064 Uiso 1 1 calc R . .
C3 C 0.4045(5) 0.2194(4) 0.1272(4) 0.0534(19) Uani 1 1 d . A .
H3A H 0.4516 0.2532 0.1474 0.064 Uiso 1 1 calc R . .
H3B H 0.406 0.1689 0.1523 0.064 Uiso 1 1 calc R . .
C4 C 0.4289(6) 0.2040(5) 0.0558(5) 0.066(2) Uani 1 1 d . . .
H4A H 0.4928 0.1886 0.0541 0.079 Uiso 1 1 calc R . .
H4B H 0.4223 0.2532 0.0292 0.079 Uiso 1 1 calc R . .
C5 C 0.3728(6) 0.1397(5) 0.0211(4) 0.064(2) Uani 1 1 d . A .
H5A H 0.4011 0.1258 -0.0233 0.077 Uiso 1 1 calc R . .
H5B H 0.3737 0.0923 0.0505 0.077 Uiso 1 1 calc R . .
C6 C 0.2299(6) 0.0854(5) -0.0146(4) 0.061(2) Uani 1 1 d . A .
H6A H 0.1812 0.0983 -0.0473 0.074 Uiso 1 1 calc R . .
H6B H 0.2736 0.0514 -0.0387 0.074 Uiso 1 1 calc R . .
C7 C 0.1916(5) 0.0418(4) 0.0452(4) 0.0476(17) Uani 1 1 d . A .
H7A H 0.241 0.0223 0.0746 0.057 Uiso 1 1 calc R . .
H7B H 0.1574 -0.004 0.0284 0.057 Uiso 1 1 calc R . .
C8 C 0.1116(5) 0.0527(4) 0.1533(3) 0.0498(18) Uani 1 1 d . A .
H8A H 0.0771 0.0045 0.1428 0.06 Uiso 1 1 calc R . .
H8B H 0.1693 0.0361 0.1738 0.06 Uiso 1 1 calc R . .
C9 C 0.0618(5) 0.0979(5) 0.2051(4) 0.058(2) Uani 1 1 d . . .
H9A H 0.0408 0.0616 0.2414 0.07 Uiso 1 1 calc R . .
H9B H 0.0081 0.1209 0.1829 0.07 Uiso 1 1 calc R . .
C10 C 0.1154(6) 0.1639(5) 0.2389(4) 0.063(2) Uani 1 1 d . A .
H10A H 0.0818 0.1833 0.2794 0.076 Uiso 1 1 calc R . .
H10B H 0.1731 0.1424 0.2557 0.076 Uiso 1 1 calc R . .
C11I C 0.0501(12) 0.2698(12) 0.1815(11) 0.049(2) Uiso 0.5 1 d PD A 1
H11A H 0.0328 0.3004 0.2227 0.059 Uiso 0.5 1 calc PR A 1
H11B H 0.0018 0.2318 0.1712 0.059 Uiso 0.5 1 calc PR A 1
C12I C 0.0657(11) 0.3266(9) 0.1178(7) 0.054(4) Uiso 0.5 1 d PD A 1
H12A H 0.0073 0.3447 0.0997 0.065 Uiso 0.5 1 calc PR A 1
H12B H 0.1004 0.3731 0.1326 0.065 Uiso 0.5 1 calc PR A 1
C11J C 0.2789(10) 0.2253(9) -0.0410(8) 0.043(2) Uiso 0.5 1 d PD A 2
H11C H 0.2975 0.206 -0.0868 0.052 Uiso 0.5 1 calc PR A 2
H11D H 0.3208 0.2671 -0.0262 0.052 Uiso 0.5 1 calc PR A 2
C12J C 0.1783(10) 0.2574(10) -0.0431(7) 0.058(4) Uiso 0.5 1 d PD A 2
H12C H 0.1754 0.3049 -0.0723 0.07 Uiso 0.5 1 calc PR A 2
H12D H 0.1385 0.2172 -0.0635 0.07 Uiso 0.5 1 calc PR A 2
C13 C 0.3187(5) 0.3416(4) 0.1179(5) 0.061(2) Uani 1 1 d D A .
H13A H 0.2655 0.3695 0.1346 0.091 Uiso 1 1 calc R . .
H13B H 0.3201 0.3435 0.0676 0.091 Uiso 1 1 calc R . .
H13C H 0.3727 0.3666 0.1364 0.091 Uiso 1 1 calc R . .
C14I C 0.2561(11) 0.2150(9) -0.0507(7) 0.043(2) Uiso 0.5 1 d PD A 1
H14A H 0.1914 0.2248 -0.052 0.065 Uiso 0.5 1 calc PR A 1
H14B H 0.2748 0.19 -0.0938 0.065 Uiso 0.5 1 calc PR A 1
H14C H 0.288 0.2648 -0.0451 0.065 Uiso 0.5 1 calc PR A 1
C14J C 0.0571(12) 0.2849(11) 0.1775(11) 0.049(2) Uiso 0.5 1 d PD A 2
H14D H 0.0779 0.326 0.1461 0.074 Uiso 0.5 1 calc PR A 2
H14E H 0.0359 0.3089 0.2204 0.074 Uiso 0.5 1 calc PR A 2
H14F H 0.008 0.2558 0.156 0.074 Uiso 0.5 1 calc PR A 2
C15 C 0.0452(5) 0.1058(4) 0.0491(3) 0.0473(17) Uani 1 1 d D A .
H15A H 0.0582 0.1269 0.0033 0.071 Uiso 1 1 calc R . .
H15B H 0.0071 0.1428 0.0743 0.071 Uiso 1 1 calc R . .
H15C H 0.0139 0.0556 0.0446 0.071 Uiso 1 1 calc R . .
N1 N 0.1337(4) 0.2295(4) 0.1933(3) 0.0469(14) Uani 1 1 d D . .
N2 N 0.3150(3) 0.2575(3) 0.1413(3) 0.0372(12) Uani 1 1 d D . .
N3 N 0.2774(4) 0.1624(4) 0.0082(3) 0.0485(15) Uani 1 1 d D . .
N4 N 0.1306(3) 0.0940(3) 0.0874(2) 0.0340(11) Uani 1 1 d D . .
O1I O 0.1133(6) 0.2858(5) 0.0657(5) 0.042(2) Uiso 0.5 1 d PD A 1
O1J O 0.1485(7) 0.2758(6) 0.0246(5) 0.049(2) Uiso 0.5 1 d PD A 2
Zn1 Zn 0.20097(5) 0.19979(4) 0.09812(4) 0.0393(2) Uani 1 1 d . A .
H1I H 0.152(6) 0.313(4) 0.046(5) 0.059 Uiso 0.5 1 d PD B 1
H1J H 0.097(3) 0.296(5) 0.025(3) 0.059 Uiso 0.5 1 d PD C 2
Cl1 Cl 0.35449(12) 0.02167(10) 0.19478(8) 0.0450(4) Uani 1 1 d . . .
Cl2 Cl 0.32130(12) 0.10215(11) 0.37190(10) 0.0547(5) Uani 1 1 d . . .
Cl3 Cl 0.18491(10) -0.06307(10) 0.30832(8) 0.0391(4) Uani 1 1 d . . .
Cl4 Cl 0.43067(10) -0.09561(9) 0.34449(8) 0.0380(4) Uani 1 1 d . . .
Zn2 Zn 0.32556(5) -0.00905(4) 0.30783(3) 0.0329(2) Uani 1 1 d . . .
O2 O 0.5347(5) 0.0199(6) 0.1074(3) 0.104(3) Uani 1 1 d D . .
H2V H 0.579(5) -0.002(7) 0.126(7) 0.156 Uiso 1 1 d D . .
H2W H 0.490(5) -0.003(7) 0.124(7) 0.156 Uiso 1 1 d D . .
O3I O 0.1457(8) 0.3957(7) -0.0308(6) 0.064(3) Uiso 0.5 1 d PD D 1
O3J O 0.0928(8) 0.4193(7) 0.0216(5) 0.061(3) Uiso 0.5 1 d PD E 2

loop_
_atom_site_aniso_label
_atom_site_aniso_U_11
_atom_site_aniso_U_22
_atom_site_aniso_U_33
_atom_site_aniso_U_23
_atom_site_aniso_U_13
_atom_site_aniso_U_12
C1 0.061(5) 0.067(5) 0.061(5) -0.033(4) 0.003(4) -0.001(4)
C2 0.058(5) 0.050(4) 0.053(4) -0.020(4) -0.009(4) -0.005(4)
C3 0.041(4) 0.040(4) 0.080(5) 0.000(4) 0.009(4) 0.001(3)
C4 0.055(5) 0.051(5) 0.092(6) 0.003(4) 0.020(4) -0.005(4)
C5 0.069(6) 0.063(5) 0.062(5) 0.012(4) 0.022(4) 0.020(5)
C6 0.068(6) 0.069(5) 0.047(4) -0.009(4) 0.005(4) 0.005(4)
C7 0.050(4) 0.039(4) 0.054(4) -0.009(3) -0.008(3) 0.003(3)
C8 0.044(4) 0.056(4) 0.050(4) 0.012(3) -0.005(3) -0.018(4)
C9 0.042(4) 0.078(6) 0.054(4) 0.016(4) 0.000(3) -0.002(4)
C10 0.056(5) 0.085(6) 0.049(4) -0.003(4) 0.006(4) 0.015(5)
C13 0.048(5) 0.026(3) 0.109(7) 0.007(4) -0.010(4) -0.005(3)
C15 0.045(4) 0.048(4) 0.050(4) -0.003(3) -0.008(3) -0.005(3)
N1 0.041(3) 0.063(4) 0.036(3) -0.006(3) 0.004(2) 0.010(3)
N2 0.035(3) 0.024(2) 0.052(3) -0.002(2) -0.004(2) -0.002(2)
N3 0.042(3) 0.065(4) 0.038(3) 0.012(3) 0.009(2) 0.007(3)
N4 0.033(3) 0.032(3) 0.037(3) 0.000(2) -0.001(2) -0.007(2)
Zn1 0.0432(5) 0.0350(4) 0.0396(4) -0.0007(3) 0.0000(3) -0.0029(3)
Cl1 0.0438(9) 0.0516(10) 0.0398(8) 0.0110(7) 0.0003(7) -0.0025(8)
Cl2 0.0444(10) 0.0477(10) 0.0719(12) -0.0274(9) 0.0007(8) 0.0018(8)
Cl3 0.0328(8) 0.0438(9) 0.0406(8) -0.0027(7) -0.0004(6) 0.0002(7)
Cl4 0.0345(8) 0.0376(8) 0.0420(8) 0.0018(6) -0.0025(6) 0.0039(7)
Zn2 0.0325(4) 0.0319(4) 0.0341(4) -0.0021(3) -0.0006(3) 0.0019(3)
O2 0.076(5) 0.186(9) 0.051(4) 0.027(4) -0.002(3) 0.065(6)

loop_
_atom_type_symbol
_atom_type_description
_atom_type_scat_dispersion_real
_atom_type_scat_dispersion_imag
_atom_type_scat_source
C C 0.0033 0.0016 'International Tables Vol C Tables 4.2.6.8 and 6.1.1.4'
H H 0 0 'International Tables Vol C Tables 4.2.6.8 and 6.1.1.4'
N N 0.0061 0.0033 'International Tables Vol C Tables 4.2.6.8 and 6.1.1.4'
O O 0.0106 0.006 'International Tables Vol C Tables 4.2.6.8 and 6.1.1.4'
Cl Cl 0.1484 0.1585 'International Tables Vol C Tables 4.2.6.8 and 6.1.1.4'
Zn Zn 0.2839 1.4301 'International Tables Vol C Tables 4.2.6.8 and 6.1.1.4'

loop_
_exptl_crystal_face_index_h
_exptl_crystal_face_index_k
_exptl_crystal_face_index_l
_exptl_crystal_face_perp_dist
-1 0 0 0.035
-5 -1 -2 0.045
-5 0 1 0.035
0 -2 -1 0.12
0 -4 5 0.08
0 4 -5 0.14
0 0 1 0.125
0 0 -1 0.09
1 0 0 0.005
0 3 2 0.085

loop_
_geom_angle_atom_site_label_1
_geom_angle_atom_site_label_2
_geom_angle_atom_site_label_3
_geom_angle
_geom_angle_site_symmetry_1
_geom_angle_site_symmetry_3
_geom_angle_publ_flag
N1 C1 C2 111.3(6) . . ?
N1 C1 H1A 109.4 . . ?
C2 C1 H1A 109.4 . . ?
N1 C1 H1B 109.4 . . ?
C2 C1 H1B 109.4 . . ?
H1A C1 H1B 108 . . ?
N2 C2 C1 108.6(6) . . ?
N2 C2 H2A 110 . . ?
C1 C2 H2A 110 . . ?
N2 C2 H2B 110 . . ?
C1 C2 H2B 110 . . ?
H2A C2 H2B 108.3 . . ?
C4 C3 N2 118.0(7) . . ?
C4 C3 H3A 107.8 . . ?
N2 C3 H3A 107.8 . . ?
C4 C3 H3B 107.8 . . ?
N2 C3 H3B 107.8 . . ?
H3A C3 H3B 107.1 . . ?
C3 C4 C5 114.3(7) . . ?
C3 C4 H4A 108.7 . . ?
C5 C4 H4A 108.7 . . ?
C3 C4 H4B 108.7 . . ?
C5 C4 H4B 108.7 . . ?
H4A C4 H4B 107.6 . . ?
N3 C5 C4 114.0(7) . . ?
N3 C5 H5A 108.7 . . ?
C4 C5 H5A 108.7 . . ?
N3 C5 H5B 108.7 . . ?
C4 C5 H5B 108.7 . . ?
H5A C5 H5B 107.6 . . ?
C7 C6 N3 111.8(6) . . ?
C7 C6 H6A 109.2 . . ?
N3 C6 H6A 109.2 . . ?
C7 C6 H6B 109.2 . . ?
N3 C6 H6B 109.2 . . ?
H6A C6 H6B 107.9 . . ?
C6 C7 N4 111.1(6) . . ?
C6 C7 H7A 109.4 . . ?
N4 C7 H7A 109.4 . . ?
C6 C7 H7B 109.4 . . ?
N4 C7 H7B 109.4 . . ?
H7A C7 H7B 108 . . ?
C9 C8 N4 115.9(6) . . ?
C9 C8 H8A 108.3 . . ?
N4 C8 H8A 108.3 . . ?
C9 C8 H8B 108.3 . . ?
N4 C8 H8B 108.3 . . ?
H8A C8 H8B 107.4 . . ?
C8 C9 C10 114.6(7) . . ?
C8 C9 H9A 108.6 . . ?
C10 C9 H9A 108.6 . . ?
C8 C9 H9B 108.6 . . ?
C10 C9 H9B 108.6 . . ?
H9A C9 H9B 107.6 . . ?
N1 C10 C9 113.7(6) . . ?
N1 C10 H10A 108.8 . . ?
C9 C10 H10A 108.8 . . ?
N1 C10 H10B 108.8 . . ?
C9 C10 H10B 108.8 . . ?
H10A C10 H10B 107.7 . . ?
N1 C11I C12I 106.7(13) . . ?
N1 C11I H11A 110.4 . . ?
C12I C11I H11A 110.4 . . ?
N1 C11I H11B 110.4 . . ?
C12I C11I H11B 110.4 . . ?
H11A C11I H11B 108.6 . . ?
O1I C12I C11I 109.3(12) . . ?
O1I C12I H12A 109.8 . . ?
C11I C12I H12A 109.8 . . ?
O1I C12I H12B 109.8 . . ?
C11I C12I H12B 109.8 . . ?
H12A C12I H12B 108.3 . . ?
N3 C11J C12J 105.0(11) . . ?
N3 C11J H11C 110.8 . . ?
C12J C11J H11C 110.8 . . ?
N3 C11J H11D 110.8 . . ?
C12J C11J H11D 110.8 . . ?
H11C C11J H11D 108.8 . . ?
O1J C12J C11J 110.2(12) . . ?
O1J C12J H12C 109.6 . . ?
C11J C12J H12C 109.6 . . ?
O1J C12J H12D 109.6 . . ?
C11J C12J H12D 109.6 . . ?
H12C C12J H12D 108.1 . . ?
N2 C13 H13A 109.5 . . ?
N2 C13 H13B 109.5 . . ?
H13A C13 H13B 109.5 . . ?
N2 C13 H13C 109.5 . . ?
H13A C13 H13C 109.5 . . ?
H13B C13 H13C 109.5 . . ?
N3 C14I H14A 109.5 . . ?
N3 C14I H14B 109.5 . . ?
H14A C14I H14B 109.5 . . ?
N3 C14I H14C 109.5 . . ?
H14A C14I H14C 109.5 . . ?
H14B C14I H14C 109.5 . . ?
N1 C14J H14D 109.5 . . ?
N1 C14J H14E 109.5 . . ?
H14D C14J H14E 109.5 . . ?
N1 C14J H14F 109.5 . . ?
H14D C14J H14F 109.5 . . ?
H14E C14J H14F 109.5 . . ?
N4 C15 H15A 109.5 . . ?
N4 C15 H15B 109.5 . . ?
H15A C15 H15B 109.5 . . ?
N4 C15 H15C 109.5 . . ?
H15A C15 H15C 109.5 . . ?
H15B C15 H15C 109.5 . . ?
C11I N1 C10 107.6(9) . . ?
C11I N1 C14J 10.8(15) . . ?
C10 N1 C14J 117.5(9) . . ?
C11I N1 C1 111.4(11) . . ?
C10 N1 C1 107.1(6) . . ?
C14J N1 C1 103.0(10) . . ?
C11I N1 Zn1 112.1(9) . . ?
C10 N1 Zn1 115.4(5) . . ?
C14J N1 Zn1 108.9(9) . . ?
C1 N1 Zn1 103.1(4) . . ?
C2 N2 C13 109.2(6) . . ?
C2 N2 C3 108.3(5) . . ?
C13 N2 C3 108.9(5) . . ?
C2 N2 Zn1 104.0(4) . . ?
C13 N2 Zn1 110.5(4) . . ?
C3 N2 Zn1 115.7(4) . . ?
C11J N3 C14I 16.7(10) . . ?
C11J N3 C5 106.8(8) . . ?
C14I N3 C5 119.2(8) . . ?
C11J N3 C6 116.6(8) . . ?
C14I N3 C6 101.1(8) . . ?
C5 N3 C6 105.2(6) . . ?
C11J N3 Zn1 108.8(7) . . ?
C14I N3 Zn1 109.1(7) . . ?
C5 N3 Zn1 116.0(4) . . ?
C6 N3 Zn1 103.7(4) . . ?
C15 N4 C8 109.3(5) . . ?
C15 N4 C7 108.9(5) . . ?
C8 N4 C7 107.6(5) . . ?
C15 N4 Zn1 111.2(4) . . ?
C8 N4 Zn1 114.6(4) . . ?
C7 N4 Zn1 105.0(4) . . ?
C12I O1I Zn1 116.6(8) . . ?
C12I O1I H1I 114(4) . . ?
Zn1 O1I H1I 95(7) . . ?
C12I O1I H1J 115(3) . . ?
Zn1 O1I H1J 128(3) . . ?
H1I O1I H1J 69(10) . . ?
C12J O1J Zn1 112.3(9) . . ?
C12J O1J H1I 132(4) . . ?
Zn1 O1J H1I 96(9) . . ?
C12J O1J H1J 113(4) . . ?
Zn1 O1J H1J 126(6) . . ?
H1I O1J H1J 73(10) . . ?
O1I Zn1 O1J 27.1(3) . . ?
O1I Zn1 N4 105.3(3) . . ?
O1J Zn1 N4 106.2(3) . . ?
O1I Zn1 N2 107.2(3) . . ?
O1J Zn1 N2 106.4(3) . . ?
N4 Zn1 N2 146.5(2) . . ?
O1I Zn1 N1 78.5(3) . . ?
O1J Zn1 N1 105.5(3) . . ?
N4 Zn1 N1 93.1(2) . . ?
N2 Zn1 N1 85.8(2) . . ?
O1I Zn1 N3 107.2(3) . . ?
O1J Zn1 N3 80.2(3) . . ?
N4 Zn1 N3 86.0(2) . . ?
N2 Zn1 N3 91.9(2) . . ?
N1 Zn1 N3 174.3(2) . . ?
Cl4 Zn2 Cl2 113.00(7) . . ?
Cl4 Zn2 Cl3 111.71(6) . . ?
Cl2 Zn2 Cl3 107.94(7) . . ?
Cl4 Zn2 Cl1 108.58(7) . . ?
Cl2 Zn2 Cl1 109.82(8) . . ?
Cl3 Zn2 Cl1 105.51(6) . . ?
H2V O2 H2W 105(5) . . ?

loop_
_geom_bond_atom_site_label_1
_geom_bond_atom_site_label_2
_geom_bond_distance
_geom_bond_site_symmetry_2
_geom_bond_publ_flag
C1 N1 1.534(10) . ?
C1 C2 1.539(11) . ?
C1 H1A 0.99 . ?
C1 H1B 0.99 . ?
C2 N2 1.477(9) . ?
C2 H2A 0.99 . ?
C2 H2B 0.99 . ?
C3 C4 1.458(12) . ?
C3 N2 1.510(8) . ?
C3 H3A 0.99 . ?
C3 H3B 0.99 . ?
C4 C5 1.537(12) . ?
C4 H4A 0.99 . ?
C4 H4B 0.99 . ?
C5 N3 1.495(10) . ?
C5 H5A 0.99 . ?
C5 H5B 0.99 . ?
C6 C7 1.493(11) . ?
C6 N3 1.556(10) . ?
C6 H6A 0.99 . ?
C6 H6B 0.99 . ?
C7 N4 1.514(8) . ?
C7 H7A 0.99 . ?
C7 H7B 0.99 . ?
C8 C9 1.469(11) . ?
C8 N4 1.490(8) . ?
C8 H8A 0.99 . ?
C8 H8B 0.99 . ?
C9 C10 1.530(12) . ?
C9 H9A 0.99 . ?
C9 H9B 0.99 . ?
C10 N1 1.454(10) . ?
C10 H10A 0.99 . ?
C10 H10B 0.99 . ?
C11I N1 1.443(17) . ?
C11I C12I 1.59(2) . ?
C11I H11A 0.99 . ?
C11I H11B 0.99 . ?
C12I O1I 1.419(14) . ?
C12I H12A 0.99 . ?
C12I H12B 0.99 . ?
C11J N3 1.438(15) . ?
C11J C12J 1.599(19) . ?
C11J H11C 0.99 . ?
C11J H11D 0.99 . ?
C12J O1J 1.424(15) . ?
C12J H12C 0.99 . ?
C12J H12D 0.99 . ?
C13 N2 1.505(8) . ?
C13 H13A 0.98 . ?
C13 H13B 0.98 . ?
C13 H13C 0.98 . ?
C14I N3 1.491(12) . ?
C14I H14A 0.98 . ?
C14I H14B 0.98 . ?
C14I H14C 0.98 . ?
C14J N1 1.515(14) . ?
C14J H14D 0.98 . ?
C14J H14E 0.98 . ?
C14J H14F 0.98 . ?
C15 N4 1.489(8) . ?
C15 H15A 0.98 . ?
C15 H15B 0.98 . ?
C15 H15C 0.98 . ?
N1 Zn1 2.164(5) . ?
N2 Zn1 2.137(5) . ?
N3 Zn1 2.182(5) . ?
N4 Zn1 2.098(5) . ?
O1I Zn1 2.063(9) . ?
O1I H1I 0.83(2) . ?
O1I H1J 0.84(6) . ?
O1J Zn1 2.083(10) . ?
O1J H1I 0.75(7) . ?
O1J H1J 0.84(2) . ?
Cl1 Zn2 2.3001(17) . ?
Cl2 Zn2 2.2700(18) . ?
Cl3 Zn2 2.2917(18) . ?
Cl4 Zn2 2.2686(16) . ?
O2 H2V 0.85(2) . ?
O2 H2W 0.85(2) . ?

loop_
_geom_hbond_atom_site_label_D
_geom_hbond_atom_site_label_H
_geom_hbond_atom_site_label_A
_geom_hbond_distance_DH
_geom_hbond_distance_HA
_geom_hbond_distance_DA
_geom_hbond_angle_DHA
_geom_hbond_site_symmetry_A
O1I H1I O3I 0.83(2) 2.06(9) 2.696(14) 133(11) .
O1J H1J O3J 0.84(2) 2.10(9) 2.586(15) 116(9) .
O2 H2V Cl3 0.85(2) 2.28(3) 3.116(6) 171(13) 6_656
O2 H2W Cl1 0.85(2) 2.47(9) 3.180(7) 142(13) .
